data_2240102
loop_
_publ_author_name
'Halasangi, Bhimashankar M.'
'Badami, Prema S.'
'Patil, Sangamesh A.'
'Anil Kumar, G. N.'

_publ_section_title
;
 Crystal structure of
 3-[(<i>E</i>)-2-(4-phenyl-1,3-thiazol-2-yl)hydrazin-1-ylidene]indolin-2-one
;
_journal_coeditor_code LH5732
_journal_issue 11
_journal_name_full 'Acta Crystallographica Section E'
_journal_page_first o1177
_journal_page_last o1178
_journal_paper_doi 10.1107/S1600536814022715
_journal_volume 70
_journal_year 2014
_chemical_formula_iupac 'C17 H12 N4 O S'
_chemical_formula_moiety 'C17 H12 N4 O S'
_chemical_formula_sum 'C17 H12 N4 O S'
_chemical_formula_weight 320.37
_chemical_name_systematic
;
3-[(<i>E</i>)-2-(4-Phenyl-1,3-thiazol-2-yl)hydrazin-1-ylidene]indolin-2-one
;
_space_group_IT_number 14
_symmetry_cell_setting monoclinic
_symmetry_space_group_name_Hall '-P 2ybc'
_symmetry_space_group_name_H-M 'P 1 21/c 1'
_atom_sites_solution_hydrogens geom
_atom_sites_solution_primary direct
_atom_sites_solution_secondary difmap
_audit_creation_method 'WinGX routine CIF_UPDATE'
_cell_angle_alpha 90
_cell_angle_beta 94.706(3)
_cell_angle_gamma 90
_cell_formula_units_Z 4
_cell_length_a 17.7108(8)
_cell_length_b 5.1411(2)
_cell_length_c 15.9065(6)
_cell_measurement_temperature 296(2)
_cell_volume 1443.45(10)
_computing_cell_refinement
;
SAINT (Bruker, 1998)
;
_computing_data_collection
;
SMART (Bruker, 1998)
;
_computing_data_reduction
;
SAINT (Bruker, 1998)
;
_computing_molecular_graphics
;
ORTEP-3 for Windows (Farrugia, 2012) and CAMERON (Watkin <i>et al.</i>,
1993)
;
_computing_publication_material
;
PARST (Nardelli, 1995) and PLATON (Spek, 2009)
;
_computing_structure_refinement
;
SHELXL97 (Sheldrick, 2008)
;
_computing_structure_solution
;
SIR92 (Altomare <i>et al.</i>,  1994)
;
_diffrn_ambient_temperature 296(2)
_diffrn_measured_fraction_theta_full 0.98
_diffrn_measured_fraction_theta_max 0.98
_diffrn_measurement_device_type 'Bruker SMART CCD area-detector'
_diffrn_measurement_method '\f and \w scans'
_diffrn_radiation_monochromator graphite
_diffrn_radiation_type MoK\a
_diffrn_radiation_wavelength 0.71073
_diffrn_reflns_av_R_equivalents 0.0388
_diffrn_reflns_limit_h_max 22
_diffrn_reflns_limit_h_min -22
_diffrn_reflns_limit_k_max 6
_diffrn_reflns_limit_k_min -6
_diffrn_reflns_limit_l_max 20
_diffrn_reflns_limit_l_min -20
_diffrn_reflns_number 11530
_diffrn_reflns_reduction_process
;
;
_diffrn_reflns_theta_full 27.11
_diffrn_reflns_theta_max 27.11
_diffrn_reflns_theta_min 2.31
_diffrn_standards_number 0
_exptl_absorpt_coefficient_mu 0.234
_exptl_absorpt_correction_T_max 0.934
_exptl_absorpt_correction_T_min 0.887
_exptl_absorpt_correction_type multi-scan
_exptl_absorpt_process_details
;
(SADABS; Sheldrick, 1996)
;
_exptl_crystal_colour colourless
_exptl_crystal_density_diffrn 1.474
_exptl_crystal_density_method 'not measured'
_exptl_crystal_description block
_exptl_crystal_F_000 664
_exptl_crystal_size_max 0.35
_exptl_crystal_size_mid 0.31
_exptl_crystal_size_min 0.25
_refine_diff_density_max 0.197
_refine_diff_density_min -0.253
_refine_ls_extinction_method none
_refine_ls_goodness_of_fit_ref 1.085
_refine_ls_hydrogen_treatment constr
_refine_ls_matrix_type full
_refine_ls_number_parameters 208
_refine_ls_number_reflns 3142
_refine_ls_number_restraints 0
_refine_ls_restrained_S_all 1.085
_refine_ls_R_factor_all 0.0766
_refine_ls_R_factor_gt 0.0461
_refine_ls_shift/su_max 0
_refine_ls_shift/su_mean 0
_refine_ls_structure_factor_coef Fsqd
_refine_ls_weighting_details 'calc w=1/[\s^2^(Fo^2^)+(0.0451P)^2^+0.0098P] where P=(Fo^2^+2Fc^2^)/3'
_refine_ls_weighting_scheme calc
_refine_ls_wR_factor_ref 0.1085
_reflns_number_gt 2124
_reflns_number_total 3142
_reflns_threshold_expression I>2\s(I)
_cod_data_source_file lh5732sup1.cif
_cod_data_source_block I
_cod_original_sg_symbol_H-M 'P 21/c'
_cod_database_code 2240102
_cod_database_fobs_code 2240102

loop_
_symmetry_equiv_pos_as_xyz
'x, y, z'
'-x, y+1/2, -z+1/2'
'-x, -y, -z'
'x, -y-1/2, z-1/2'

loop_
_atom_site_type_symbol
_atom_site_label
_atom_site_fract_x
_atom_site_fract_y
_atom_site_fract_z
_atom_site_U_iso_or_equiv
_atom_site_adp_type
_atom_site_calc_flag
_atom_site_refinement_flags
_atom_site_occupancy
S S1 0.33816(3) 0.66660(12) 0.39879(3) 0.04097(19) Uani d . 1
O O1 0.08908(8) 0.2212(3) 0.51706(8) 0.0481(4) Uani d . 1
N N1 0.28727(8) 0.7985(3) 0.54037(9) 0.0325(4) Uani d . 1
N N2 0.21944(9) 0.4599(3) 0.46996(9) 0.0369(4) Uani d . 1
H H2 0.1873 0.4489 0.5075 0.044 Uiso calc R 1
N N3 0.21516(9) 0.3013(3) 0.40283(9) 0.0341(4) Uani d . 1
N N4 0.05982(9) -0.1170(3) 0.42364(9) 0.0387(5) Uani d . 1
H H4 0.0225 -0.1842 0.4474 0.046 Uiso calc R 1
C C1 0.43038(11) 1.3281(4) 0.58140(12) 0.0359(5) Uani d . 1
H H1 0.4504 1.335 0.5292 0.043 Uiso calc R 1
C C2 0.45583(11) 1.5006(4) 0.64372(12) 0.0419(5) Uani d . 1
H H2A 0.4931 1.6214 0.6335 0.05 Uiso calc R 1
C C3 0.42631(12) 1.4945(4) 0.72089(12) 0.0410(5) Uani d . 1
H H3 0.4433 1.6113 0.7629 0.049 Uiso calc R 1
C C4 0.37150(12) 1.3150(4) 0.73568(12) 0.0415(5) Uani d . 1
H H4A 0.3512 1.3113 0.7877 0.05 Uiso calc R 1
C C5 0.34649(11) 1.1406(4) 0.67384(12) 0.0376(5) Uani d . 1
H H5 0.3098 1.0188 0.6849 0.045 Uiso calc R 1
C C6 0.37525(10) 1.1438(4) 0.59528(11) 0.0304(5) Uani d . 1
C C7 0.34960(10) 0.9552(4) 0.52935(11) 0.0309(5) Uani d . 1
C C8 0.38282(11) 0.9102(4) 0.45680(11) 0.0367(5) Uani d . 1
H H8 0.4247 1.0007 0.4406 0.044 Uiso calc R 1
C C9 0.27677(11) 0.6406(4) 0.47676(11) 0.0314(5) Uani d . 1
C C10 0.16106(11) 0.1315(4) 0.39588(11) 0.0319(5) Uani d . 1
C C11 0.14763(10) -0.0560(4) 0.32827(11) 0.0317(5) Uani d . 1
C C12 0.18154(11) -0.1039(4) 0.25430(12) 0.0409(5) Uani d . 1
H H12 0.222 -0.003 0.2397 0.049 Uiso calc R 1
C C13 0.15406(12) -0.3045(4) 0.20274(12) 0.0451(6) Uani d . 1
H H13 0.1762 -0.3386 0.1528 0.054 Uiso calc R 1
C C14 0.09393(12) -0.4556(4) 0.22454(12) 0.0422(6) Uani d . 1
H H14 0.0768 -0.5912 0.1893 0.051 Uiso calc R 1
C C15 0.05887(11) -0.4091(4) 0.29754(12) 0.0392(5) Uani d . 1
H H15 0.0183 -0.51 0.312 0.047 Uiso calc R 1
C C16 0.08638(10) -0.2078(4) 0.34775(11) 0.0319(5) Uani d . 1
C C17 0.10069(11) 0.0896(4) 0.45404(12) 0.0362(5) Uani d . 1

loop_
_atom_site_aniso_label
_atom_site_aniso_U_11
_atom_site_aniso_U_22
_atom_site_aniso_U_33
_atom_site_aniso_U_12
_atom_site_aniso_U_13
_atom_site_aniso_U_23
S1 0.0424(3) 0.0466(4) 0.0351(3) -0.0080(3) 0.0099(2) -0.0052(2)
O1 0.0479(9) 0.0568(11) 0.0417(8) -0.0142(8) 0.0156(7) -0.0154(8)
N1 0.0296(9) 0.0333(11) 0.0350(8) -0.0022(8) 0.0050(7) -0.0018(8)
N2 0.0329(10) 0.0424(12) 0.0363(9) -0.0091(9) 0.0080(7) -0.0058(8)
N3 0.0328(9) 0.0359(11) 0.0335(8) -0.0026(9) 0.0026(7) -0.0024(8)
N4 0.0354(10) 0.0422(12) 0.0400(9) -0.0129(9) 0.0112(7) -0.0035(8)
C1 0.0343(11) 0.0375(14) 0.0362(10) -0.0027(10) 0.0056(8) 0.0039(10)
C2 0.0377(12) 0.0398(15) 0.0478(12) -0.0074(11) 0.0010(9) -0.0001(11)
C3 0.0436(13) 0.0342(14) 0.0442(12) -0.0026(11) -0.0030(9) -0.0071(10)
C4 0.0454(13) 0.0432(15) 0.0366(11) -0.0002(12) 0.0078(9) -0.0046(10)
C5 0.0359(12) 0.0366(14) 0.0411(11) -0.0069(11) 0.0085(9) -0.0020(10)
C6 0.0291(11) 0.0275(12) 0.0343(10) 0.0043(10) 0.0010(8) 0.0020(9)
C7 0.0289(10) 0.0285(12) 0.0354(10) -0.0006(10) 0.0026(8) 0.0023(9)
C8 0.0345(11) 0.0377(14) 0.0385(11) -0.0086(10) 0.0071(9) -0.0001(10)
C9 0.0290(11) 0.0309(13) 0.0344(10) -0.0004(10) 0.0026(8) 0.0012(9)
C10 0.0282(11) 0.0341(13) 0.0334(10) -0.0010(10) 0.0025(8) 0.0010(9)
C11 0.0275(10) 0.0331(13) 0.0342(10) 0.0012(10) 0.0016(8) -0.0001(9)
C12 0.0326(12) 0.0505(15) 0.0404(11) -0.0049(11) 0.0080(9) -0.0022(11)
C13 0.0370(12) 0.0588(17) 0.0398(11) 0.0042(12) 0.0047(9) -0.0104(11)
C14 0.0381(12) 0.0428(15) 0.0445(12) 0.0027(11) -0.0042(9) -0.0094(11)
C15 0.0343(12) 0.0387(14) 0.0442(11) -0.0016(11) 0.0013(9) -0.0029(10)
C16 0.0279(11) 0.0358(13) 0.0321(10) 0.0026(10) 0.0026(8) -0.0003(9)
C17 0.0322(11) 0.0398(14) 0.0368(11) -0.0016(11) 0.0040(9) -0.0008(10)

loop_
_atom_type_symbol
_atom_type_description
_atom_type_scat_dispersion_real
_atom_type_scat_dispersion_imag
_atom_type_scat_source
C C 0.0033 0.0016 'International Tables Vol C Tables 4.2.6.8 and 6.1.1.4'
H H 0 0 'International Tables Vol C Tables 4.2.6.8 and 6.1.1.4'
N N 0.0061 0.0033 'International Tables Vol C Tables 4.2.6.8 and 6.1.1.4'
O O 0.0106 0.006 'International Tables Vol C Tables 4.2.6.8 and 6.1.1.4'
S S 0.1246 0.1234 'International Tables Vol C Tables 4.2.6.8 and 6.1.1.4'

loop_
_geom_angle_atom_site_label_1
_geom_angle_atom_site_label_2
_geom_angle_atom_site_label_3
_geom_angle
C8 S1 C9 87.69(9)
C9 N1 C7 109.19(15)
N3 N2 C9 117.83(15)
N3 N2 H2 121.1
C9 N2 H2 121.1
C10 N3 N2 118.11(16)
C17 N4 C16 111.08(16)
C17 N4 H4 124.5
C16 N4 H4 124.5
C2 C1 C6 121.10(18)
C2 C1 H1 119.5
C6 C1 H1 119.5
C3 C2 C1 120.2(2)
C3 C2 H2A 119.9
C1 C2 H2A 119.9
C2 C3 C4 119.63(19)
C2 C3 H3 120.2
C4 C3 H3 120.2
C3 C4 C5 120.37(19)
C3 C4 H4A 119.8
C5 C4 H4A 119.8
C4 C5 C6 121.01(19)
C4 C5 H5 119.5
C6 C5 H5 119.5
C5 C6 C1 117.73(18)
C5 C6 C7 121.26(18)
C1 C6 C7 121.00(17)
C8 C7 N1 114.38(17)
C8 C7 C6 126.00(18)
N1 C7 C6 119.59(16)
C7 C8 S1 111.71(15)
C7 C8 H8 124.1
S1 C8 H8 124.1
N1 C9 N2 122.80(17)
N1 C9 S1 117.03(15)
N2 C9 S1 120.17(14)
N3 C10 C11 125.96(17)
N3 C10 C17 127.60(18)
C11 C10 C17 106.44(17)
C12 C11 C16 119.27(18)
C12 C11 C10 133.79(19)
C16 C11 C10 106.93(16)
C13 C12 C11 118.73(19)
C13 C12 H12 120.6
C11 C12 H12 120.6
C12 C13 C14 120.71(19)
C12 C13 H13 119.6
C14 C13 H13 119.6
C15 C14 C13 121.4(2)
C15 C14 H14 119.3
C13 C14 H14 119.3
C16 C15 C14 117.20(19)
C16 C15 H15 121.4
C14 C15 H15 121.4
C15 C16 C11 122.65(18)
C15 C16 N4 128.34(18)
C11 C16 N4 109.01(17)
O1 C17 N4 126.73(19)
O1 C17 C10 126.84(19)
N4 C17 C10 106.42(17)

loop_
_geom_bond_atom_site_label_1
_geom_bond_atom_site_label_2
_geom_bond_distance
S1 C8 1.711(2)
S1 C9 1.7203(19)
O1 C17 1.240(2)
N1 C9 1.299(2)
N1 C7 1.389(2)
N2 N3 1.341(2)
N2 C9 1.374(2)
N2 H2 0.86
N3 C10 1.294(2)
N4 C17 1.352(2)
N4 C16 1.411(2)
N4 H4 0.86
C1 C2 1.378(3)
C1 C6 1.391(3)
C1 H1 0.93
C2 C3 1.373(3)
C2 H2A 0.93
C3 C4 1.373(3)
C3 H3 0.93
C4 C5 1.377(3)
C4 H4A 0.93
C5 C6 1.388(2)
C5 H5 0.93
C6 C7 1.472(3)
C7 C8 1.358(2)
C8 H8 0.93
C10 C11 1.449(3)
C10 C17 1.486(3)
C11 C12 1.386(2)
C11 C16 1.392(3)
C12 C13 1.381(3)
C12 H12 0.93
C13 C14 1.385(3)
C13 H13 0.93
C14 C15 1.382(3)
C14 H14 0.93
C15 C16 1.372(3)
C15 H15 0.93

loop_
_geom_hbond_atom_site_label_D
_geom_hbond_atom_site_label_H
_geom_hbond_atom_site_label_A
_geom_hbond_site_symmetry_A
_geom_hbond_distance_DH
_geom_hbond_distance_HA
_geom_hbond_distance_DA
_geom_hbond_angle_DHA
_geom_hbond_publ_flag
N2 H2 O1 . 0.86 2.12 2.771(2) 133 yes
N4 H4 O1 3_556 0.86 2.11 2.922(2) 158 yes

loop_
_geom_torsion_atom_site_label_1
_geom_torsion_atom_site_label_2
_geom_torsion_atom_site_label_3
_geom_torsion_atom_site_label_4
_geom_torsion
C9 N2 N3 C10 -179.69(17)
C6 C1 C2 C3 -0.6(3)
C1 C2 C3 C4 0.2(3)
C2 C3 C4 C5 0.4(3)
C3 C4 C5 C6 -0.7(3)
C4 C5 C6 C1 0.3(3)
C4 C5 C6 C7 179.04(18)
C2 C1 C6 C5 0.3(3)
C2 C1 C6 C7 -178.37(17)
C9 N1 C7 C8 0.9(2)
C9 N1 C7 C6 -177.30(17)
C5 C6 C7 C8 -167.50(19)
C1 C6 C7 C8 11.2(3)
C5 C6 C7 N1 10.4(3)
C1 C6 C7 N1 -170.89(17)
N1 C7 C8 S1 -0.5(2)
C6 C7 C8 S1 177.49(15)
C9 S1 C8 C7 0.06(16)
C7 N1 C9 N2 179.57(17)
C7 N1 C9 S1 -0.8(2)
N3 N2 C9 N1 -178.05(17)
N3 N2 C9 S1 2.4(2)
C8 S1 C9 N1 0.48(16)
C8 S1 C9 N2 -179.92(16)
N2 N3 C10 C11 -179.72(16)
N2 N3 C10 C17 0.7(3)
N3 C10 C11 C12 -3.6(4)
C17 C10 C11 C12 176.1(2)
N3 C10 C11 C16 177.11(18)
C17 C10 C11 C16 -3.2(2)
C16 C11 C12 C13 -1.0(3)
C10 C11 C12 C13 179.7(2)
C11 C12 C13 C14 -0.2(3)
C12 C13 C14 C15 0.9(3)
C13 C14 C15 C16 -0.3(3)
C14 C15 C16 C11 -0.9(3)
C14 C15 C16 N4 178.32(18)
C12 C11 C16 C15 1.6(3)
C10 C11 C16 C15 -178.92(17)
C12 C11 C16 N4 -177.75(17)
C10 C11 C16 N4 1.7(2)
C17 N4 C16 C15 -178.68(18)
C17 N4 C16 C11 0.7(2)
C16 N4 C17 O1 176.05(19)
C16 N4 C17 C10 -2.7(2)
N3 C10 C17 O1 4.6(3)
C11 C10 C17 O1 -175.10(19)
N3 C10 C17 N4 -176.72(18)
C11 C10 C17 N4 3.6(2)
